data_7211649
loop_
_publ_author_name
'Zang, Hong-Ying'
'Lan, Ya-Qian'
'Yang, Guang-Sheng'
'Wang, Xin-Long'
'Shao, Kui-Zhan'
'Xu, Guang-Juan'
'Su, Zhong-Min'

_publ_section_title
;
 Construction and property investigation of transition-metal complexes
 modified octamolybdate hybrid materials based on V-shaped organic ligands
;
_journal_issue 2
_journal_name_full CrystEngComm
_journal_page_first 434
_journal_paper_doi 10.1039/b911881k
_journal_volume 12
_journal_year 2010
_chemical_formula_moiety '2(C16 H19 Cu Mo4 N8 O13),3(O)'
_chemical_formula_sum 'C32 H38 Cu2 Mo8 N16 O29'
_chemical_formula_weight 2005.35
_chemical_name_systematic
;
?
;
_space_group_IT_number 15
_symmetry_cell_setting monoclinic
_symmetry_space_group_name_Hall '-C 2yc'
_symmetry_space_group_name_H-M 'C 1 2/c 1'
_atom_sites_solution_hydrogens geom
_atom_sites_solution_primary direct
_atom_sites_solution_secondary difmap
_audit_creation_method SHELXL-97
_cell_angle_alpha 90
_cell_angle_beta 107.187(1)
_cell_angle_gamma 90
_cell_formula_units_Z 4
_cell_length_a 18.456(1)
_cell_length_b 15.443(1)
_cell_length_c 20.498(2)
_cell_measurement_reflns_used 'total reflection'
_cell_measurement_temperature 293(2)
_cell_measurement_theta_max 26.04
_cell_measurement_theta_min 1.33
_cell_volume 5581.4(7)
_computing_cell_refinement 'Bruker SMART'
_computing_data_collection 'Bruker SMART'
_computing_data_reduction 'Bruker SMART'
_computing_molecular_graphics 'Bruker SHELXTL'
_computing_publication_material 'Bruker SHELXTL'
_computing_structure_refinement 'SHELXL-97 (Sheldrick, 1997)'
_computing_structure_solution 'SHELXS-97 (Sheldrick, 1990)'
_diffrn_ambient_temperature 293(2)
_diffrn_measured_fraction_theta_full 0.999
_diffrn_measured_fraction_theta_max 0.999
_diffrn_measurement_device_type 'Bruker SMART APEX II CCD area-detector'
_diffrn_measurement_method '\f and \w scans'
_diffrn_radiation_monochromator graphite
_diffrn_radiation_source 'fine-focus sealed tube'
_diffrn_radiation_type MoK\a
_diffrn_radiation_wavelength 0.71069
_diffrn_reflns_av_R_equivalents 0.0219
_diffrn_reflns_av_sigmaI/netI 0.0253
_diffrn_reflns_limit_h_max 21
_diffrn_reflns_limit_h_min -20
_diffrn_reflns_limit_k_max 18
_diffrn_reflns_limit_k_min -17
_diffrn_reflns_limit_l_max 24
_diffrn_reflns_limit_l_min -23
_diffrn_reflns_number 13814
_diffrn_reflns_theta_full 25.00
_diffrn_reflns_theta_max 25.00
_diffrn_reflns_theta_min 1.75
_diffrn_standards_interval_time 0
_diffrn_standards_number 0
_exptl_absorpt_coefficient_mu 2.580
_exptl_absorpt_correction_T_max 0.292
_exptl_absorpt_correction_T_min 0.230
_exptl_absorpt_correction_type multi-scan
_exptl_absorpt_process_details 'SADABS (Sheldrick, 1996)'
_exptl_crystal_colour violate
_exptl_crystal_density_diffrn 2.379
_exptl_crystal_density_method 'not measured'
_exptl_crystal_description block
_exptl_crystal_F_000 3848
_exptl_crystal_size_max 0.60
_exptl_crystal_size_mid 0.52
_exptl_crystal_size_min 0.48
_refine_diff_density_max 1.822
_refine_diff_density_min -0.629
_refine_diff_density_rms 0.124
_refine_ls_extinction_method none
_refine_ls_goodness_of_fit_ref 1.040
_refine_ls_hydrogen_treatment constr
_refine_ls_matrix_type full
_refine_ls_number_parameters 393
_refine_ls_number_reflns 4924
_refine_ls_number_restraints 0
_refine_ls_restrained_S_all 1.040
_refine_ls_R_factor_all 0.0366
_refine_ls_R_factor_gt 0.0303
_refine_ls_shift/su_max 0.001
_refine_ls_shift/su_mean 0.000
_refine_ls_structure_factor_coef Fsqd
_refine_ls_weighting_details 'calc w=1/[\s^2^(Fo^2^)+(0.0470P)^2^+34.7404P] where P=(Fo^2^+2Fc^2^)/3'
_refine_ls_weighting_scheme calc
_refine_ls_wR_factor_gt 0.0859
_refine_ls_wR_factor_ref 0.0899
_reflns_number_gt 4249
_reflns_number_total 4924
_reflns_threshold_expression >2sigma(I)
_cod_data_source_file b911881k.txt
_cod_data_source_block 4
_cod_depositor_comments
;
The following automatic conversions were performed:

'_symmetry_cell_setting' value 'Monoclinic' changed to 'monoclinic'
according to /home/saulius/struct/CIF-dictionaries/cif_core.dic
dictionary named 'cif_core.dic' version 2.4.2 from 2011-04-26.

Automatic conversion script
Id: cif_fix_values 1891 2012-01-12 08:04:46Z andrius 
;
_cod_original_cell_volume 5581(3)
_cod_original_sg_symbol_H-M 'C2/c '
_cod_database_code 7211649

loop_
_symmetry_equiv_pos_as_xyz
'x, y, z'
'-x, y, -z+1/2'
'x+1/2, y+1/2, z'
'-x+1/2, y+1/2, -z+1/2'
'-x, -y, -z'
'x, -y, z-1/2'
'-x+1/2, -y+1/2, -z'
'x+1/2, -y+1/2, z-1/2'

loop_
_atom_site_label
_atom_site_type_symbol
_atom_site_fract_x
_atom_site_fract_y
_atom_site_fract_z
_atom_site_U_iso_or_equiv
_atom_site_adp_type
_atom_site_occupancy
_atom_site_symmetry_multiplicity
_atom_site_calc_flag
_atom_site_refinement_flags
Cu1 Cu 0.70052(4) -0.00484(4) 0.21728(3) 0.02802(16) Uani 1 1 d .
Mo1 Mo 0.83889(2) 0.26026(3) -0.01711(2) 0.02125(12) Uani 1 1 d .
Mo2 Mo 0.81071(2) 0.16911(3) 0.13005(2) 0.02372(12) Uani 1 1 d .
Mo3 Mo 0.84340(3) 0.03928(3) 0.01592(2) 0.03157(13) Uani 1 1 d .
Mo4 Mo 0.80810(3) 0.38589(3) 0.09712(2) 0.02611(12) Uani 1 1 d .
C1 C 0.8279(3) 0.0926(3) 0.3099(3) 0.0289(11) Uani 1 1 d .
H1 H 0.8614 0.0733 0.2869 0.035 Uiso 1 1 calc R
C2 C 0.7836(4) 0.1588(3) 0.3837(3) 0.0358(13) Uani 1 1 d .
H2 H 0.7807 0.1929 0.4202 0.043 Uiso 1 1 calc R
C3 C 0.9191(3) 0.1879(4) 0.3946(3) 0.0426(15) Uani 1 1 d .
H3A H 0.9510 0.1815 0.3649 0.051 Uiso 1 1 calc R
H3B H 0.9442 0.1602 0.4379 0.051 Uiso 1 1 calc R
C4 C 0.9073(3) 0.2829(3) 0.4061(3) 0.0301(12) Uani 1 1 d .
C5 C 0.9341(3) 0.3193(4) 0.4707(3) 0.0360(13) Uani 1 1 d .
H5 H 0.9608 0.2859 0.5077 0.043 Uiso 1 1 calc R
C6 C 0.9205(4) 0.4057(4) 0.4791(3) 0.0421(15) Uani 1 1 d .
H6 H 0.9392 0.4317 0.5218 0.051 Uiso 1 1 calc R
C7 C 0.8791(3) 0.4530(3) 0.4242(3) 0.0343(13) Uani 1 1 d .
H7 H 0.8680 0.5105 0.4307 0.041 Uiso 1 1 calc R
C8 C 0.8684(3) 0.3353(3) 0.3531(3) 0.0322(12) Uani 1 1 d .
H8 H 0.8513 0.3115 0.3096 0.039 Uiso 1 1 calc R
C9 C 0.6658(3) 0.3880(3) 0.2046(3) 0.0275(11) Uani 1 1 d .
H9 H 0.6740 0.3986 0.1627 0.033 Uiso 1 1 calc R
C10 C 0.6135(3) 0.3394(3) 0.2811(2) 0.0259(11) Uani 1 1 d .
H10 H 0.5812 0.3115 0.3016 0.031 Uiso 1 1 calc R
C11 C 0.5466(3) 0.3010(3) 0.1620(3) 0.0298(11) Uani 1 1 d .
H11A H 0.5518 0.3126 0.1171 0.036 Uiso 1 1 calc R
H11B H 0.4995 0.3270 0.1641 0.036 Uiso 1 1 calc R
C12 C 0.5427(3) 0.2053(3) 0.1713(2) 0.0255(11) Uani 1 1 d .
C13 C 0.4734(3) 0.1652(3) 0.1599(3) 0.0304(12) Uani 1 1 d .
H13 H 0.4288 0.1974 0.1475 0.037 Uiso 1 1 calc R
C14 C 0.4713(3) 0.0756(4) 0.1672(3) 0.0354(13) Uani 1 1 d .
H14 H 0.4250 0.0474 0.1593 0.043 Uiso 1 1 calc R
C15 C 0.5375(3) 0.0293(4) 0.1860(3) 0.0337(12) Uani 1 1 d .
H15 H 0.5354 -0.0304 0.1910 0.040 Uiso 1 1 calc R
C16 C 0.6075(3) 0.1550(3) 0.1904(2) 0.0252(11) Uani 1 1 d .
H16 H 0.6543 0.1821 0.1985 0.030 Uiso 1 1 calc R
N1 N 0.7555(2) 0.0708(3) 0.2947(2) 0.0273(9) Uani 1 1 d .
N2 N 0.7266(4) 0.1133(3) 0.3421(3) 0.0582(16) Uani 1 1 d .
N3 N 0.8454(3) 0.1465(3) 0.3634(2) 0.0338(11) Uani 1 1 d .
N4 N 0.6057(2) 0.0680(3) 0.1976(2) 0.0277(9) Uani 1 1 d .
N5 N 0.8540(2) 0.4188(3) 0.3613(2) 0.0286(10) Uani 1 1 d .
N6 N 0.6098(2) 0.3415(3) 0.2136(2) 0.0265(9) Uani 1 1 d .
N7 N 0.7089(2) 0.4177(3) 0.2645(2) 0.0275(9) Uani 1 1 d .
N8 N 0.6732(4) 0.3859(4) 0.3099(3) 0.0578(15) Uani 1 1 d .
O1 O 0.8929(2) 0.1667(2) -0.01261(18) 0.0297(8) Uani 1 1 d .
O2 O 0.8903(2) 0.3383(2) -0.03991(18) 0.0308(8) Uani 1 1 d .
O2W O 1.0000 0.3291(6) 0.2500 0.123(4) Uani 1 2 d S
O3 O 0.86150(19) 0.2799(2) 0.08083(16) 0.0242(7) Uani 1 1 d .
O4 O 0.8593(2) 0.4575(2) 0.06710(19) 0.0387(9) Uani 1 1 d .
O5 O 0.8378(2) 0.3976(2) 0.18381(18) 0.0375(9) Uani 1 1 d .
O6 O 0.73453(19) 0.2648(2) 0.10626(16) 0.0241(7) Uani 1 1 d .
O7 O 0.8655(2) 0.2051(2) 0.20734(18) 0.0360(9) Uani 1 1 d .
O8 O 0.75672(18) 0.1625(2) 0.01356(15) 0.0208(7) Uani 1 1 d .
O9 O 0.8803(2) 0.0981(2) 0.10297(17) 0.0311(8) Uani 1 1 d .
O10 O 0.7860(3) -0.0334(3) 0.0377(2) 0.0448(10) Uani 1 1 d .
O11 O 0.7869(2) 0.0562(2) -0.07805(17) 0.0291(8) Uani 1 1 d .
O12 O 0.7529(2) 0.0926(2) 0.14884(17) 0.0305(8) Uani 1 1 d .
O13 O 0.9194(3) -0.0190(3) 0.0113(2) 0.0548(12) Uani 1 1 d .
O1W O 0.9856(4) 0.0143(6) 0.3191(8) 0.247(8) Uani 1 1 d .

loop_
_atom_site_aniso_label
_atom_site_aniso_U_11
_atom_site_aniso_U_22
_atom_site_aniso_U_33
_atom_site_aniso_U_23
_atom_site_aniso_U_13
_atom_site_aniso_U_12
Cu1 0.0289(3) 0.0224(3) 0.0307(3) -0.0055(3) 0.0057(3) 0.0021(3)
Mo1 0.0209(2) 0.0229(2) 0.0220(2) 0.00028(16) 0.00946(17) -0.00178(17)
Mo2 0.0276(2) 0.0238(2) 0.0201(2) 0.00287(17) 0.00764(17) -0.00076(18)
Mo3 0.0417(3) 0.0257(2) 0.0292(3) 0.00238(18) 0.0135(2) 0.0036(2)
Mo4 0.0327(3) 0.0226(2) 0.0241(2) -0.00421(17) 0.01003(19) -0.00575(18)
C1 0.032(3) 0.025(3) 0.029(3) 0.000(2) 0.007(2) 0.002(2)
C2 0.057(4) 0.023(3) 0.031(3) -0.012(2) 0.019(3) -0.003(3)
C3 0.041(3) 0.027(3) 0.048(4) -0.003(3) -0.005(3) 0.000(3)
C4 0.031(3) 0.025(3) 0.030(3) -0.003(2) 0.003(2) -0.003(2)
C5 0.040(3) 0.031(3) 0.032(3) 0.003(2) 0.001(2) 0.001(2)
C6 0.055(4) 0.040(3) 0.027(3) -0.011(2) 0.005(3) 0.008(3)
C7 0.042(3) 0.024(3) 0.034(3) -0.004(2) 0.006(2) 0.001(2)
C8 0.041(3) 0.025(3) 0.027(3) -0.005(2) 0.005(2) -0.006(2)
C9 0.033(3) 0.027(3) 0.026(3) 0.002(2) 0.015(2) -0.001(2)
C10 0.031(3) 0.034(3) 0.017(2) -0.005(2) 0.014(2) -0.020(2)
C11 0.027(3) 0.031(3) 0.030(3) -0.001(2) 0.007(2) 0.001(2)
C12 0.026(3) 0.030(3) 0.021(2) -0.006(2) 0.008(2) 0.000(2)
C13 0.022(3) 0.035(3) 0.032(3) -0.009(2) 0.005(2) -0.001(2)
C14 0.022(3) 0.040(3) 0.043(3) -0.012(3) 0.008(2) -0.011(2)
C15 0.038(3) 0.029(3) 0.036(3) -0.011(2) 0.014(2) -0.006(2)
C16 0.022(3) 0.026(3) 0.029(3) -0.004(2) 0.010(2) -0.004(2)
N1 0.038(3) 0.019(2) 0.027(2) -0.0003(17) 0.0114(19) 0.0002(18)
N2 0.092(5) 0.037(3) 0.057(4) -0.001(3) 0.040(3) 0.003(3)
N3 0.043(3) 0.023(2) 0.030(2) -0.0018(18) 0.002(2) -0.002(2)
N4 0.030(2) 0.022(2) 0.032(2) -0.0043(18) 0.0093(19) -0.0006(18)
N5 0.033(2) 0.022(2) 0.030(2) 0.0017(18) 0.0087(19) -0.0016(18)
N6 0.031(2) 0.025(2) 0.025(2) -0.0039(17) 0.0098(18) -0.0037(18)
N7 0.035(2) 0.023(2) 0.026(2) 0.0012(17) 0.0110(19) -0.0027(19)
N8 0.072(4) 0.064(4) 0.044(3) 0.002(3) 0.029(3) -0.004(3)
O1 0.0276(19) 0.0299(19) 0.0346(19) 0.0026(15) 0.0140(16) 0.0033(15)
O2 0.0279(19) 0.032(2) 0.035(2) 0.0025(16) 0.0135(16) -0.0067(16)
O2W 0.056(5) 0.070(6) 0.214(12) 0.000 -0.006(6) 0.000
O3 0.0248(18) 0.0244(18) 0.0242(17) -0.0016(14) 0.0086(14) -0.0061(14)
O4 0.051(2) 0.032(2) 0.038(2) -0.0052(17) 0.0207(19) -0.0157(19)
O5 0.044(2) 0.037(2) 0.031(2) -0.0043(17) 0.0092(17) -0.0011(18)
O6 0.0305(19) 0.0238(17) 0.0200(16) 0.0004(13) 0.0107(14) 0.0002(15)
O7 0.041(2) 0.039(2) 0.0264(19) 0.0014(16) 0.0065(16) -0.0035(18)
O8 0.0233(17) 0.0209(16) 0.0197(16) 0.0009(13) 0.0087(14) -0.0009(13)
O9 0.031(2) 0.034(2) 0.0279(18) 0.0038(16) 0.0077(15) 0.0031(16)
O10 0.066(3) 0.035(2) 0.033(2) 0.0061(17) 0.014(2) -0.010(2)
O11 0.040(2) 0.0237(18) 0.0264(18) -0.0042(14) 0.0136(16) 0.0015(16)
O12 0.039(2) 0.0265(18) 0.0288(18) 0.0052(15) 0.0134(16) -0.0038(16)
O13 0.060(3) 0.047(3) 0.060(3) 0.001(2) 0.022(2) 0.022(2)
O1W 0.051(5) 0.116(7) 0.50(2) -0.119(10) -0.028(8) 0.005(5)

loop_
_atom_type_symbol
_atom_type_description
_atom_type_scat_dispersion_real
_atom_type_scat_dispersion_imag
_atom_type_scat_source
C C 0.0033 0.0016 'International Tables Vol C Tables 4.2.6.8 and 6.1.1.4'
H H 0.0000 0.0000 'International Tables Vol C Tables 4.2.6.8 and 6.1.1.4'
N N 0.0061 0.0033 'International Tables Vol C Tables 4.2.6.8 and 6.1.1.4'
O O 0.0106 0.0060 'International Tables Vol C Tables 4.2.6.8 and 6.1.1.4'
Cu Cu 0.3201 1.2651 'International Tables Vol C Tables 4.2.6.8 and 6.1.1.4'
Mo Mo -1.6832 0.6857 'International Tables Vol C Tables 4.2.6.8 and 6.1.1.4'

loop_
_geom_angle_atom_site_label_1
_geom_angle_atom_site_label_2
_geom_angle_atom_site_label_3
_geom_angle
_geom_angle_site_symmetry_1
_geom_angle_site_symmetry_3
N1 Cu1 N7 90.07(17) . 4_645
N1 Cu1 N5 179.37(18) . 4_645
N7 Cu1 N5 89.51(17) 4_645 4_645
N1 Cu1 N4 92.27(17) . .
N7 Cu1 N4 177.08(17) 4_645 .
N5 Cu1 N4 88.16(17) 4_645 .
O2 Mo1 O1 104.35(17) . .
O2 Mo1 O3 102.00(15) . .
O1 Mo1 O3 97.45(15) . .
O2 Mo1 O6 99.95(15) . 7_655
O1 Mo1 O6 96.46(15) . 7_655
O3 Mo1 O6 150.13(14) . 7_655
O2 Mo1 O8 98.53(15) . 7_655
O1 Mo1 O8 157.09(14) . 7_655
O3 Mo1 O8 78.86(13) . 7_655
O6 Mo1 O8 78.06(13) 7_655 7_655
O2 Mo1 O8 173.82(15) . .
O1 Mo1 O8 81.81(14) . .
O3 Mo1 O8 77.50(12) . .
O6 Mo1 O8 78.50(12) 7_655 .
O8 Mo1 O8 75.31(13) 7_655 .
O2 Mo1 Mo4 90.33(12) . .
O1 Mo1 Mo4 133.06(12) . .
O3 Mo1 Mo4 35.62(10) . .
O6 Mo1 Mo4 125.01(10) 7_655 .
O8 Mo1 Mo4 46.96(8) 7_655 .
O8 Mo1 Mo4 85.76(8) . .
O7 Mo2 O12 104.75(17) . .
O7 Mo2 O9 101.18(17) . .
O12 Mo2 O9 100.86(17) . .
O7 Mo2 O6 99.65(16) . .
O12 Mo2 O6 97.18(16) . .
O9 Mo2 O6 147.83(14) . .
O7 Mo2 O8 159.45(15) . .
O12 Mo2 O8 95.48(14) . .
O9 Mo2 O8 78.09(13) . .
O6 Mo2 O8 73.85(12) . .
O7 Mo2 O3 87.63(15) . .
O12 Mo2 O3 165.11(15) . .
O9 Mo2 O3 84.45(14) . .
O6 Mo2 O3 72.20(13) . .
O8 Mo2 O3 71.83(11) . .
O10 Mo3 O13 104.8(2) . .
O10 Mo3 O11 99.08(17) . .
O13 Mo3 O11 103.28(19) . .
O10 Mo3 O9 98.38(17) . .
O13 Mo3 O9 103.26(19) . .
O11 Mo3 O9 143.11(14) . .
O10 Mo3 O1 162.73(17) . .
O13 Mo3 O1 92.44(18) . .
O11 Mo3 O1 76.63(14) . .
O9 Mo3 O1 77.09(14) . .
O10 Mo3 O8 93.65(17) . .
O13 Mo3 O8 161.52(18) . .
O11 Mo3 O8 73.71(12) . .
O9 Mo3 O8 72.98(13) . .
O1 Mo3 O8 69.08(11) . .
O4 Mo4 O5 105.57(19) . .
O4 Mo4 O11 101.44(18) . 7_655
O5 Mo4 O11 99.01(17) . 7_655
O4 Mo4 O3 96.89(17) . .
O5 Mo4 O3 103.87(16) . .
O11 Mo4 O3 145.53(14) 7_655 .
O4 Mo4 O6 161.96(15) . .
O5 Mo4 O6 90.96(15) . .
O11 Mo4 O6 82.63(13) 7_655 .
O3 Mo4 O6 71.65(12) . .
O4 Mo4 O8 92.10(15) . 7_655
O5 Mo4 O8 162.32(15) . 7_655
O11 Mo4 O8 77.06(13) 7_655 7_655
O3 Mo4 O8 73.29(12) . 7_655
O6 Mo4 O8 71.51(11) . 7_655
O4 Mo4 Mo1 83.77(13) . .
O5 Mo4 Mo1 138.59(13) . .
O11 Mo4 Mo1 118.94(10) 7_655 .
O3 Mo4 Mo1 34.81(9) . .
O6 Mo4 Mo1 78.96(8) . .
O8 Mo4 Mo1 41.88(8) 7_655 .
N1 C1 N3 109.5(5) . .
N1 C1 H1 125.2 . .
N3 C1 H1 125.2 . .
N3 C2 N2 108.0(5) . .
N3 C2 H2 126.0 . .
N2 C2 H2 126.0 . .
N3 C3 C4 109.5(5) . .
N3 C3 H3A 109.8 . .
C4 C3 H3A 109.8 . .
N3 C3 H3B 109.8 . .
C4 C3 H3B 109.8 . .
H3A C3 H3B 108.2 . .
C8 C4 C5 118.1(5) . .
C8 C4 C3 120.9(5) . .
C5 C4 C3 120.9(5) . .
C6 C5 C4 119.1(5) . .
C6 C5 H5 120.5 . .
C4 C5 H5 120.5 . .
C7 C6 C5 119.4(5) . .
C7 C6 H6 120.3 . .
C5 C6 H6 120.3 . .
N5 C7 C6 122.0(5) . .
N5 C7 H7 119.0 . .
C6 C7 H7 119.0 . .
N5 C8 C4 123.0(5) . .
N5 C8 H8 118.5 . .
C4 C8 H8 118.5 . .
N6 C9 N7 109.9(4) . .
N6 C9 H9 125.1 . .
N7 C9 H9 125.1 . .
N8 C10 N6 103.2(4) . .
N8 C10 H10 128.4 . .
N6 C10 H10 128.4 . .
N6 C11 C12 112.9(4) . .
N6 C11 H11A 109.0 . .
C12 C11 H11A 109.0 . .
N6 C11 H11B 109.0 . .
C12 C11 H11B 109.0 . .
H11A C11 H11B 107.8 . .
C13 C12 C16 118.6(5) . .
C13 C12 C11 120.0(5) . .
C16 C12 C11 121.4(5) . .
C12 C13 C14 118.8(5) . .
C12 C13 H13 120.6 . .
C14 C13 H13 120.6 . .
C15 C14 C13 119.9(5) . .
C15 C14 H14 120.1 . .
C13 C14 H14 120.1 . .
N4 C15 C14 121.8(5) . .
N4 C15 H15 119.1 . .
C14 C15 H15 119.1 . .
N4 C16 C12 122.8(5) . .
N4 C16 H16 118.6 . .
C12 C16 H16 118.6 . .
C1 N1 N2 106.4(5) . .
C1 N1 Cu1 125.3(3) . .
N2 N1 Cu1 128.3(4) . .
C2 N2 N1 107.3(5) . .
C1 N3 C2 108.8(5) . .
C1 N3 C3 126.7(5) . .
C2 N3 C3 124.6(5) . .
C15 N4 C16 118.2(5) . .
C15 N4 Cu1 119.8(3) . .
C16 N4 Cu1 121.8(3) . .
C8 N5 C7 118.3(4) . .
C8 N5 Cu1 122.4(3) . 4_655
C7 N5 Cu1 119.2(3) . 4_655
C9 N6 C10 110.4(4) . .
C9 N6 C11 128.7(4) . .
C10 N6 C11 120.8(4) . .
C9 N7 N8 103.0(4) . .
C9 N7 Cu1 128.1(3) . 4_655
N8 N7 Cu1 128.8(4) . 4_655
C10 N8 N7 113.6(5) . .
Mo1 O1 Mo3 117.13(17) . .
Mo1 O3 Mo4 109.58(16) . .
Mo1 O3 Mo2 109.99(14) . .
Mo4 O3 Mo2 104.48(14) . .
Mo1 O6 Mo2 108.89(15) 7_655 .
Mo1 O6 Mo4 109.76(14) 7_655 .
Mo2 O6 Mo4 103.08(14) . .
Mo1 O8 Mo2 92.78(11) 7_655 .
Mo1 O8 Mo4 91.16(11) 7_655 7_655
Mo2 O8 Mo4 162.82(15) . 7_655
Mo1 O8 Mo1 104.69(13) 7_655 .
Mo2 O8 Mo1 97.65(12) . .
Mo4 O8 Mo1 97.50(11) 7_655 .
Mo1 O8 Mo3 163.27(15) 7_655 .
Mo2 O8 Mo3 86.25(10) . .
Mo4 O8 Mo3 85.19(10) 7_655 .
Mo1 O8 Mo3 91.98(11) . .
Mo2 O9 Mo3 117.19(18) . .
Mo4 O11 Mo3 117.70(17) 7_655 .

loop_
_geom_bond_atom_site_label_1
_geom_bond_atom_site_label_2
_geom_bond_distance
_geom_bond_site_symmetry_2
Cu1 N1 1.990(4) .
Cu1 N7 1.998(4) 4_645
Cu1 N5 2.010(4) 4_645
Cu1 N4 2.019(4) .
Mo1 O2 1.683(3) .
Mo1 O1 1.742(3) .
Mo1 O3 1.950(3) .
Mo1 O6 1.965(3) 7_655
Mo1 O8 2.149(3) 7_655
Mo1 O8 2.353(3) .
Mo1 Mo4 3.2181(8) .
Mo2 O7 1.701(4) .
Mo2 O12 1.711(3) .
Mo2 O9 1.893(4) .
Mo2 O6 1.998(3) .
Mo2 O8 2.302(3) .
Mo2 O3 2.320(3) .
Mo3 O10 1.692(4) .
Mo3 O13 1.693(4) .
Mo3 O11 1.918(3) .
Mo3 O9 1.938(4) .
Mo3 O1 2.316(4) .
Mo3 O8 2.478(3) .
Mo4 O4 1.685(4) .
Mo4 O5 1.707(4) .
Mo4 O11 1.903(4) 7_655
Mo4 O3 1.989(3) .
Mo4 O6 2.351(3) .
Mo4 O8 2.352(3) 7_655
C1 N1 1.323(7) .
C1 N3 1.338(7) .
C1 H1 0.9300 .
C2 N3 1.338(7) .
C2 N2 1.341(8) .
C2 H2 0.9300 .
C3 N3 1.468(7) .
C3 C4 1.512(7) .
C3 H3A 0.9700 .
C3 H3B 0.9700 .
C4 C8 1.374(7) .
C4 C5 1.387(7) .
C5 C6 1.379(8) .
C5 H5 0.9300 .
C6 C7 1.370(8) .
C6 H6 0.9300 .
C7 N5 1.342(7) .
C7 H7 0.9300 .
C8 N5 1.338(6) .
C8 H8 0.9300 .
C9 N6 1.315(6) .
C9 N7 1.332(6) .
C9 H9 0.9300 .
C10 N8 1.302(7) .
C10 N6 1.367(6) .
C10 H10 0.9300 .
C11 N6 1.463(6) .
C11 C12 1.495(7) .
C11 H11A 0.9700 .
C11 H11B 0.9700 .
C12 C13 1.377(7) .
C12 C16 1.382(7) .
C13 C14 1.393(8) .
C13 H13 0.9300 .
C14 C15 1.370(8) .
C14 H14 0.9300 .
C15 N4 1.349(7) .
C15 H15 0.9300 .
C16 N4 1.353(6) .
C16 H16 0.9300 .
N1 N2 1.402(7) .
N5 Cu1 2.010(4) 4_655
N7 N8 1.379(7) .
N7 Cu1 1.998(4) 4_655
O6 Mo1 1.965(3) 7_655
O8 Mo1 2.149(3) 7_655
O8 Mo4 2.352(3) 7_655
O11 Mo4 1.903(4) 7_655

loop_
_geom_torsion_atom_site_label_1
_geom_torsion_atom_site_label_2
_geom_torsion_atom_site_label_3
_geom_torsion_atom_site_label_4
_geom_torsion
_geom_torsion_site_symmetry_1
_geom_torsion_site_symmetry_4
O2 Mo1 Mo4 O4 1.19(19) . .
O1 Mo1 Mo4 O4 111.3(2) . .
O3 Mo1 Mo4 O4 111.6(2) . .
O6 Mo1 Mo4 O4 -101.23(19) 7_655 .
O8 Mo1 Mo4 O4 -100.20(18) 7_655 .
O8 Mo1 Mo4 O4 -174.01(16) . .
O2 Mo1 Mo4 O5 -105.3(2) . .
O1 Mo1 Mo4 O5 4.8(3) . .
O3 Mo1 Mo4 O5 5.1(3) . .
O6 Mo1 Mo4 O5 152.2(2) 7_655 .
O8 Mo1 Mo4 O5 153.3(2) 7_655 .
O8 Mo1 Mo4 O5 79.5(2) . .
O2 Mo1 Mo4 O11 100.84(17) . 7_655
O1 Mo1 Mo4 O11 -149.0(2) . 7_655
O3 Mo1 Mo4 O11 -148.7(2) . 7_655
O6 Mo1 Mo4 O11 -1.58(17) 7_655 7_655
O8 Mo1 Mo4 O11 -0.55(16) 7_655 7_655
O8 Mo1 Mo4 O11 -74.36(14) . 7_655
O2 Mo1 Mo4 O3 -110.4(2) . .
O1 Mo1 Mo4 O3 -0.3(2) . .
O6 Mo1 Mo4 O3 147.2(2) 7_655 .
O8 Mo1 Mo4 O3 148.2(2) 7_655 .
O8 Mo1 Mo4 O3 74.38(18) . .
O2 Mo1 Mo4 O6 175.93(15) . .
O1 Mo1 Mo4 O6 -73.91(18) . .
O3 Mo1 Mo4 O6 -73.65(18) . .
O6 Mo1 Mo4 O6 73.51(16) 7_655 .
O8 Mo1 Mo4 O6 74.54(14) 7_655 .
O8 Mo1 Mo4 O6 0.73(11) . .
O2 Mo1 Mo4 O8 101.39(17) . 7_655
O1 Mo1 Mo4 O8 -148.45(19) . 7_655
O3 Mo1 Mo4 O8 -148.2(2) . 7_655
O6 Mo1 Mo4 O8 -1.03(16) 7_655 7_655
O8 Mo1 Mo4 O8 -73.81(15) . 7_655
N3 C3 C4 C8 -55.2(7) . .
N3 C3 C4 C5 123.3(6) . .
C8 C4 C5 C6 0.2(9) . .
C3 C4 C5 C6 -178.4(6) . .
C4 C5 C6 C7 1.9(9) . .
C5 C6 C7 N5 -3.0(9) . .
C5 C4 C8 N5 -1.4(8) . .
C3 C4 C8 N5 177.2(5) . .
N6 C11 C12 C13 141.3(5) . .
N6 C11 C12 C16 -39.7(6) . .
C16 C12 C13 C14 -0.7(7) . .
C11 C12 C13 C14 178.3(5) . .
C12 C13 C14 C15 0.5(8) . .
C13 C14 C15 N4 -0.3(8) . .
C13 C12 C16 N4 0.6(7) . .
C11 C12 C16 N4 -178.4(5) . .
N3 C1 N1 N2 -0.5(6) . .
N3 C1 N1 Cu1 177.7(3) . .
N7 Cu1 N1 C1 40.2(4) 4_645 .
N5 Cu1 N1 C1 -8(17) 4_645 .
N4 Cu1 N1 C1 -141.5(4) . .
N7 Cu1 N1 N2 -142.0(4) 4_645 .
N5 Cu1 N1 N2 170(74) 4_645 .
N4 Cu1 N1 N2 36.3(4) . .
N3 C2 N2 N1 0.6(6) . .
C1 N1 N2 C2 -0.1(6) . .
Cu1 N1 N2 C2 -178.2(4) . .
N1 C1 N3 C2 0.9(6) . .
N1 C1 N3 C3 -177.8(5) . .
N2 C2 N3 C1 -0.9(6) . .
N2 C2 N3 C3 177.8(5) . .
C4 C3 N3 C1 133.6(5) . .
C4 C3 N3 C2 -44.9(7) . .
C14 C15 N4 C16 0.2(8) . .
C14 C15 N4 Cu1 -174.7(4) . .
C12 C16 N4 C15 -0.4(7) . .
C12 C16 N4 Cu1 174.4(4) . .
N1 Cu1 N4 C15 -134.7(4) . .
N7 Cu1 N4 C15 9(4) 4_645 .
N5 Cu1 N4 C15 45.8(4) 4_645 .
N1 Cu1 N4 C16 50.6(4) . .
N7 Cu1 N4 C16 -166(3) 4_645 .
N5 Cu1 N4 C16 -128.9(4) 4_645 .
C4 C8 N5 C7 0.3(8) . .
C4 C8 N5 Cu1 178.2(4) . 4_655
C6 C7 N5 C8 1.9(8) . .
C6 C7 N5 Cu1 -176.0(5) . 4_655
N7 C9 N6 C10 0.6(6) . .
N7 C9 N6 C11 176.0(5) . .
N8 C10 N6 C9 -0.1(6) . .
N8 C10 N6 C11 -175.9(5) . .
C12 C11 N6 C9 122.3(5) . .
C12 C11 N6 C10 -62.7(6) . .
N6 C9 N7 N8 -0.8(6) . .
N6 C9 N7 Cu1 -177.6(3) . 4_655
N6 C10 N8 N7 -0.4(7) . .
C9 N7 N8 C10 0.8(7) . .
Cu1 N7 N8 C10 177.5(4) 4_655 .
O2 Mo1 O1 Mo3 -179.07(18) . .
O3 Mo1 O1 Mo3 76.47(19) . .
O6 Mo1 O1 Mo3 -77.03(19) 7_655 .
O8 Mo1 O1 Mo3 -2.5(5) 7_655 .
O8 Mo1 O1 Mo3 0.32(16) . .
Mo4 Mo1 O1 Mo3 76.6(2) . .
O10 Mo3 O1 Mo1 -0.3(6) . .
O13 Mo3 O1 Mo1 -179.8(2) . .
O11 Mo3 O1 Mo1 77.1(2) . .
O9 Mo3 O1 Mo1 -76.8(2) . .
O8 Mo3 O1 Mo1 -0.32(16) . .
O2 Mo1 O3 Mo4 73.35(19) . .
O1 Mo1 O3 Mo4 179.81(16) . .
O6 Mo1 O3 Mo4 -63.1(3) 7_655 .
O8 Mo1 O3 Mo4 -23.11(14) 7_655 .
O8 Mo1 O3 Mo4 -100.34(16) . .
O2 Mo1 O3 Mo2 -172.33(16) . .
O1 Mo1 O3 Mo2 -65.88(18) . .
O6 Mo1 O3 Mo2 51.2(3) 7_655 .
O8 Mo1 O3 Mo2 91.20(15) 7_655 .
O8 Mo1 O3 Mo2 13.97(13) . .
Mo4 Mo1 O3 Mo2 114.3(2) . .
O4 Mo4 O3 Mo1 -68.58(19) . .
O5 Mo4 O3 Mo1 -176.54(17) . .
O11 Mo4 O3 Mo1 53.3(3) 7_655 .
O6 Mo4 O3 Mo1 97.11(16) . .
O8 Mo4 O3 Mo1 21.55(13) 7_655 .
O4 Mo4 O3 Mo2 173.60(17) . .
O5 Mo4 O3 Mo2 65.65(18) . .
O11 Mo4 O3 Mo2 -64.5(3) 7_655 .
O6 Mo4 O3 Mo2 -20.70(11) . .
O8 Mo4 O3 Mo2 -96.26(14) 7_655 .
Mo1 Mo4 O3 Mo2 -117.8(2) . .
O7 Mo2 O3 Mo1 166.04(19) . .
O12 Mo2 O3 Mo1 -47.2(6) . .
O9 Mo2 O3 Mo1 64.57(17) . .
O6 Mo2 O3 Mo1 -93.03(17) . .
O8 Mo2 O3 Mo1 -14.69(14) . .
O7 Mo2 O3 Mo4 -76.43(18) . .
O12 Mo2 O3 Mo4 70.3(6) . .
O9 Mo2 O3 Mo4 -177.91(16) . .
O6 Mo2 O3 Mo4 24.50(14) . .
O8 Mo2 O3 Mo4 102.84(15) . .
O7 Mo2 O6 Mo1 -179.56(17) . 7_655
O12 Mo2 O6 Mo1 -73.20(18) . 7_655
O9 Mo2 O6 Mo1 50.7(3) . 7_655
O8 Mo2 O6 Mo1 20.46(13) . 7_655
O3 Mo2 O6 Mo1 96.10(16) . 7_655
O7 Mo2 O6 Mo4 63.93(17) . .
O12 Mo2 O6 Mo4 170.30(14) . .
O9 Mo2 O6 Mo4 -65.9(3) . .
O8 Mo2 O6 Mo4 -96.05(13) . .
O3 Mo2 O6 Mo4 -20.41(11) . .
O4 Mo4 O6 Mo1 -39.5(6) . 7_655
O5 Mo4 O6 Mo1 163.89(19) . 7_655
O11 Mo4 O6 Mo1 64.93(16) 7_655 7_655
O3 Mo4 O6 Mo1 -91.81(16) . 7_655
O8 Mo4 O6 Mo1 -13.84(13) 7_655 7_655
Mo1 Mo4 O6 Mo1 -56.57(12) . 7_655
O4 Mo4 O6 Mo2 76.4(6) . .
O5 Mo4 O6 Mo2 -80.22(17) . .
O11 Mo4 O6 Mo2 -179.18(15) 7_655 .
O3 Mo4 O6 Mo2 24.08(13) . .
O8 Mo4 O6 Mo2 102.05(14) 7_655 .
Mo1 Mo4 O6 Mo2 59.33(10) . .
O7 Mo2 O8 Mo1 -91.7(4) . 7_655
O12 Mo2 O8 Mo1 78.28(15) . 7_655
O9 Mo2 O8 Mo1 178.26(15) . 7_655
O6 Mo2 O8 Mo1 -17.62(12) . 7_655
O3 Mo2 O8 Mo1 -93.74(13) . 7_655
O7 Mo2 O8 Mo4 165.3(5) . 7_655
O12 Mo2 O8 Mo4 -24.8(5) . 7_655
O9 Mo2 O8 Mo4 75.2(5) . 7_655
O6 Mo2 O8 Mo4 -120.7(5) . 7_655
O3 Mo2 O8 Mo4 163.2(5) . 7_655
O7 Mo2 O8 Mo1 13.6(5) . .
O12 Mo2 O8 Mo1 -176.48(14) . .
O9 Mo2 O8 Mo1 -76.51(14) . .
O6 Mo2 O8 Mo1 87.61(13) . .
O3 Mo2 O8 Mo1 11.49(11) . .
O7 Mo2 O8 Mo3 105.1(4) . .
O12 Mo2 O8 Mo3 -84.98(14) . .
O9 Mo2 O8 Mo3 14.99(12) . .
O6 Mo2 O8 Mo3 179.11(13) . .
O3 Mo2 O8 Mo3 102.99(12) . .
O2 Mo1 O8 Mo1 -4.4(14) . 7_655
O1 Mo1 O8 Mo1 -178.86(16) . 7_655
O3 Mo1 O8 Mo1 81.58(14) . 7_655
O6 Mo1 O8 Mo1 -80.50(14) 7_655 7_655
O8 Mo1 O8 Mo1 0.0 7_655 7_655
Mo4 Mo1 O8 Mo1 46.52(10) . 7_655
O2 Mo1 O8 Mo2 -99.3(13) . .
O1 Mo1 O8 Mo2 86.22(15) . .
O3 Mo1 O8 Mo2 -13.34(12) . .
O6 Mo1 O8 Mo2 -175.42(14) 7_655 .
O8 Mo1 O8 Mo2 -94.92(14) 7_655 .
Mo4 Mo1 O8 Mo2 -48.40(9) . .
O2 Mo1 O8 Mo4 88.8(13) . 7_655
O1 Mo1 O8 Mo4 -85.67(15) . 7_655
O3 Mo1 O8 Mo4 174.77(14) . 7_655
O6 Mo1 O8 Mo4 12.69(12) 7_655 7_655
O8 Mo1 O8 Mo4 93.19(14) 7_655 7_655
Mo4 Mo1 O8 Mo4 139.71(9) . 7_655
O2 Mo1 O8 Mo3 174.2(13) . .
O1 Mo1 O8 Mo3 -0.26(13) . .
O3 Mo1 O8 Mo3 -99.82(13) . .
O6 Mo1 O8 Mo3 98.09(12) 7_655 .
O8 Mo1 O8 Mo3 178.60(17) 7_655 .
Mo4 Mo1 O8 Mo3 -134.88(8) . .
O10 Mo3 O8 Mo1 -4.5(5) . 7_655
O13 Mo3 O8 Mo1 177.0(6) . 7_655
O11 Mo3 O8 Mo1 93.9(5) . 7_655
O9 Mo3 O8 Mo1 -102.2(5) . 7_655
O1 Mo3 O8 Mo1 175.5(5) . 7_655
O10 Mo3 O8 Mo2 82.67(15) . .
O13 Mo3 O8 Mo2 -95.8(6) . .
O11 Mo3 O8 Mo2 -178.92(14) . .
O9 Mo3 O8 Mo2 -14.98(12) . .
O1 Mo3 O8 Mo2 -97.33(12) . .
O10 Mo3 O8 Mo4 -82.42(15) . 7_655
O13 Mo3 O8 Mo4 99.1(6) . 7_655
O11 Mo3 O8 Mo4 15.98(12) . 7_655
O9 Mo3 O8 Mo4 179.92(14) . 7_655
O1 Mo3 O8 Mo4 97.57(12) . 7_655
O10 Mo3 O8 Mo1 -179.78(15) . .
O13 Mo3 O8 Mo1 1.7(6) . .
O11 Mo3 O8 Mo1 -81.38(13) . .
O9 Mo3 O8 Mo1 82.56(13) . .
O1 Mo3 O8 Mo1 0.21(11) . .
O7 Mo2 O9 Mo3 179.19(19) . .
O12 Mo2 O9 Mo3 71.6(2) . .
O6 Mo2 O9 Mo3 -51.4(4) . .
O8 Mo2 O9 Mo3 -21.78(17) . .
O3 Mo2 O9 Mo3 -94.34(19) . .
O10 Mo3 O9 Mo2 -70.6(2) . .
O13 Mo3 O9 Mo2 -178.1(2) . .
O11 Mo3 O9 Mo2 46.9(3) . .
O1 Mo3 O9 Mo2 92.4(2) . .
O8 Mo3 O9 Mo2 20.65(16) . .
O10 Mo3 O11 Mo4 68.6(2) . 7_655
O13 Mo3 O11 Mo4 176.3(2) . 7_655
O9 Mo3 O11 Mo4 -48.7(3) . 7_655
O1 Mo3 O11 Mo4 -94.3(2) . 7_655
O8 Mo3 O11 Mo4 -22.52(16) . 7_655
